data_1537114
loop_
_publ_author_name
'Frit, B.'
'Roult, G.'
'Galy, J.'

_publ_section_title
;
 Cristallochimie de Tl(III)6 Te(VI) O12 et Tl(I)6 Te(VI) O6 E6: un exemple
 original de l'activite stereochimique de la paire electronique 6s2(E) du
 thallium(I)
;
_journal_name_full 'Journal of Solid State Chemistry'
_journal_page_first 246
_journal_page_last 255
_journal_volume 48
_journal_year 1983
_chemical_formula_sum 'O12 Te Tl6'
_chemical_name_systematic 'Tl6 Te O12'
_space_group_IT_number 148
_symmetry_space_group_name_Hall '-R 3'
_symmetry_space_group_name_H-M 'R -3 :H'
_cell_angle_alpha 90
_cell_angle_beta 90
_cell_angle_gamma 120
_cell_formula_units_Z 3
_cell_length_a 9.645
_cell_length_b 9.645
_cell_length_c 9.421
_cell_volume 758.983
_citation_journal_id_ASTM JSSCBI
_cod_data_source_file Frit_JSSCBI_1983_217.cif
_cod_data_source_block O12Te1Tl6
_cod_original_cell_volume 758.9831
_cod_original_formula_sum 'O12 Te1 Tl6'
_cod_database_code 1537114

loop_
_symmetry_equiv_pos_as_xyz
x,y,z
-y,x-y,z
-x+y,-x,z
-x,-y,-z
y,-x+y,-z
x-y,x,-z
x+2/3,y+1/3,z+1/3
-y+2/3,x-y+1/3,z+1/3
-x+y+2/3,-x+1/3,z+1/3
-x+2/3,-y+1/3,-z+1/3
y+2/3,-x+y+1/3,-z+1/3
x-y+2/3,x+1/3,-z+1/3
x+1/3,y+2/3,z+2/3
-y+1/3,x-y+2/3,z+2/3
-x+y+1/3,-x+2/3,z+2/3
-x+1/3,-y+2/3,-z+2/3
y+1/3,-x+y+2/3,-z+2/3
x-y+1/3,x+2/3,-z+2/3

loop_
_atom_site_label
_atom_site_type_symbol
_atom_site_fract_x
_atom_site_fract_y
_atom_site_fract_z
_atom_site_occupancy
_atom_site_U_iso_or_equiv
Te1 Te+6 0 0 0 1 0.0
Tl1 Tl+3 0.1202 0.4101 0.0161 1 0.0
O2 O-2 0.1322 0.4422 0.2667 1 0.0
O1 O-2 0.1829 0.0372 0.1133 1 0.0
